data_4324575
loop_
_publ_author_name
'Xiqu Wang'
'Juergen Eckert'
'Lumei Liu'
'Allan J. Jacobson'

_publ_section_title
;
 Breathing and Twisting: An Investigation of Framework Deformation and
 Guest Packing in Single Crystals of a Microporous Vanadium
 Benzenedicarboxylate
;
_journal_name_full 'Inorganic Chemistry'
_journal_page_first 2028
_journal_page_last 2036
_journal_paper_doi 10.1021/ic1025087
_journal_volume 50
_journal_year 2011
_chemical_formula_sum 'C12.76 H8.76 O5 V'
_chemical_formula_weight 293.07
_chemical_name_systematic
; 
 ? 
;
_space_group_IT_number 19
_symmetry_space_group_name_Hall 'P 2ac 2ab'
_symmetry_space_group_name_H-M 'P 21 21 21'
_atom_sites_solution_hydrogens geom
_atom_sites_solution_primary direct
_atom_sites_solution_secondary difmap
_audit_creation_method SHELXL-97
_cell_angle_alpha 90.00
_cell_angle_beta 90.00
_cell_angle_gamma 90.00
_cell_formula_units_Z 4
_cell_length_a 6.7884(7)
_cell_length_b 13.2305(13)
_cell_length_c 16.6357(16)
_cell_measurement_reflns_used 3790
_cell_measurement_temperature 223(2)
_cell_measurement_theta_max 28.93
_cell_measurement_theta_min 2.89
_cell_volume 1494.1(3)
_computing_structure_refinement 'SHELXL-97 (Sheldrick, 1997)'
_computing_structure_solution 'SHELXS-97 (Sheldrick, 1990)'
_diffrn_ambient_temperature 223(2)
_diffrn_measured_fraction_theta_full 0.997
_diffrn_measured_fraction_theta_max 0.925
_diffrn_measurement_device_type Bruker-ApexII
_diffrn_measurement_method 'narrow frame'
_diffrn_radiation_monochromator graphite
_diffrn_radiation_source 'fine-focus sealed tube'
_diffrn_radiation_type MoK\a
_diffrn_radiation_wavelength 0.71073
_diffrn_reflns_av_R_equivalents 0.0374
_diffrn_reflns_av_sigmaI/netI 0.0338
_diffrn_reflns_limit_h_max 9
_diffrn_reflns_limit_h_min -8
_diffrn_reflns_limit_k_max 17
_diffrn_reflns_limit_k_min -17
_diffrn_reflns_limit_l_max 13
_diffrn_reflns_limit_l_min -22
_diffrn_reflns_number 8934
_diffrn_reflns_theta_full 25.00
_diffrn_reflns_theta_max 28.59
_diffrn_reflns_theta_min 1.97
_exptl_absorpt_coefficient_mu 0.673
_exptl_absorpt_correction_T_max 0.937
_exptl_absorpt_correction_T_min 0.704
_exptl_absorpt_correction_type multi-scan
_exptl_absorpt_process_details 'Blessing, 1995'
_exptl_crystal_colour red
_exptl_crystal_density_diffrn 1.302
_exptl_crystal_description polyhedron
_exptl_crystal_F_000 593.7
_exptl_crystal_size_max 0.30
_exptl_crystal_size_mid 0.24
_exptl_crystal_size_min 0.16
_refine_diff_density_max 0.348
_refine_diff_density_min -0.294
_refine_diff_density_rms 0.068
_refine_ls_abs_structure_details 'Flack H D (1983), Acta Cryst. A39, 876-881'
_refine_ls_abs_structure_Flack 0.48(3)
_refine_ls_extinction_method none
_refine_ls_goodness_of_fit_ref 1.034
_refine_ls_hydrogen_treatment constr
_refine_ls_matrix_type full
_refine_ls_number_parameters 171
_refine_ls_number_reflns 3407
_refine_ls_number_restraints 0
_refine_ls_restrained_S_all 1.034
_refine_ls_R_factor_all 0.0368
_refine_ls_R_factor_gt 0.0326
_refine_ls_shift/su_max 0.001
_refine_ls_shift/su_mean 0.000
_refine_ls_structure_factor_coef Fsqd
_refine_ls_weighting_details 'calc w=1/[\s^2^(Fo^2^)+(0.0534P)^2^+0.4476P] where P=(Fo^2^+2Fc^2^)/3'
_refine_ls_weighting_scheme calc
_refine_ls_wR_factor_gt 0.0872
_refine_ls_wR_factor_ref 0.0896
_reflns_number_gt 3083
_reflns_number_total 3407
_reflns_threshold_expression >2sigma(I)
_cod_data_source_file ic1025087_si_003.cif
_cod_data_source_block VObdc.benzene.lt
_cod_database_code 4324575

loop_
_symmetry_equiv_pos_as_xyz
'x, y, z'
'-x+1/2, -y, z+1/2'
'-x, y+1/2, -z+1/2'
'x+1/2, -y+1/2, -z'

loop_
_atom_site_label
_atom_site_type_symbol
_atom_site_fract_x
_atom_site_fract_y
_atom_site_fract_z
_atom_site_U_iso_or_equiv
_atom_site_adp_type
_atom_site_occupancy
_atom_site_symmetry_multiplicity
_atom_site_calc_flag
_atom_site_refinement_flags
C1 C 0.7272(4) 1.1220(2) 0.10668(15) 0.0180(5) Uani 1 1 d .
C2 C 0.7394(4) 1.0511(2) 0.17590(15) 0.0224(6) Uani 1 1 d .
C3 C 0.5715(5) 1.0055(2) 0.20587(19) 0.0360(8) Uani 1 1 d .
H3 H 0.4505 1.0167 0.1812 0.043 Uiso 1 1 calc R
C4 C 0.5829(5) 0.9435(3) 0.27208(18) 0.0353(8) Uani 1 1 d .
H4 H 0.4693 0.9130 0.2918 0.042 Uiso 1 1 calc R
C5 C 0.9198(5) 1.0340(3) 0.21286(19) 0.0374(8) Uani 1 1 d .
H5 H 1.0331 1.0644 0.1928 0.045 Uiso 1 1 calc R
C6 C 0.9309(5) 0.9719(3) 0.27946(19) 0.0371(8) Uani 1 1 d .
H6 H 1.0517 0.9607 0.3043 0.045 Uiso 1 1 calc R
C7 C 0.7616(4) 0.9260(2) 0.30959(15) 0.0217(6) Uani 1 1 d .
C8 C 0.7731(4) 0.8616(2) 0.38247(14) 0.0176(5) Uani 1 1 d .
C9 C 0.642(2) 0.2719(6) 0.6310(4) 0.190(9) Uani 0.794(8) 1 d PG
H9 H 0.6230 0.2190 0.6670 0.228 Uiso 0.794(8) 1 calc PR
C10 C 0.8197(17) 0.3242(11) 0.6305(5) 0.200(9) Uani 0.794(8) 1 d PG
H10 H 0.9193 0.3064 0.6662 0.239 Uiso 0.794(8) 1 calc PR
C11 C 0.8483(14) 0.4033(9) 0.5767(8) 0.205(9) Uani 0.794(8) 1 d PG
H11 H 0.9671 0.4383 0.5764 0.246 Uiso 0.794(8) 1 calc PR
C12 C 0.699(2) 0.4300(4) 0.5234(6) 0.177(7) Uani 0.794(8) 1 d PG
H12 H 0.7186 0.4828 0.4874 0.213 Uiso 0.794(8) 1 calc PR
C13 C 0.5219(16) 0.3776(9) 0.5239(4) 0.170(6) Uani 0.794(8) 1 d PG
H13 H 0.4223 0.3955 0.4883 0.204 Uiso 0.794(8) 1 calc PR
C14 C 0.4933(14) 0.2985(8) 0.5777(6) 0.180(5) Uani 0.794(8) 1 d PG
H14 H 0.3745 0.2635 0.5780 0.215 Uiso 0.794(8) 1 calc PR
O1 O 1.28031(16) 0.81192(9) 0.49691(11) 0.0139(2) Uani 1 1 d .
O2 O 1.1123(3) 0.67118(15) 0.58981(11) 0.0219(4) Uani 1 1 d .
O3 O 0.9421(3) 0.85785(14) 0.57933(12) 0.0224(4) Uani 1 1 d .
O4 O 0.9403(3) 0.84363(14) 0.41084(11) 0.0216(4) Uani 1 1 d .
O5 O 1.1122(3) 0.65727(15) 0.41962(12) 0.0225(4) Uani 1 1 d .
V1 V 1.06123(4) 0.764609(19) 0.49945(3) 0.01022(10) Uani 1 1 d .

loop_
_atom_site_aniso_label
_atom_site_aniso_U_11
_atom_site_aniso_U_22
_atom_site_aniso_U_33
_atom_site_aniso_U_23
_atom_site_aniso_U_13
_atom_site_aniso_U_12
C1 0.0139(12) 0.0231(12) 0.0169(11) 0.0084(10) 0.0003(9) 0.0005(10)
C2 0.0140(12) 0.0290(13) 0.0241(12) 0.0133(10) -0.0012(10) -0.0004(10)
C3 0.0135(13) 0.0560(19) 0.0385(16) 0.0305(15) -0.0053(12) -0.0047(13)
C4 0.0130(13) 0.055(2) 0.0376(16) 0.0291(14) -0.0033(12) -0.0045(12)
C5 0.0116(13) 0.0601(18) 0.0405(16) 0.0329(15) 0.0019(11) -0.0048(13)
C6 0.0120(13) 0.0588(18) 0.0405(17) 0.0325(15) -0.0068(12) -0.0013(14)
C7 0.0131(12) 0.0308(13) 0.0211(11) 0.0133(10) -0.0007(9) 0.0003(10)
C8 0.0125(12) 0.0220(11) 0.0184(11) 0.0047(9) -0.0008(9) 0.0001(9)
C9 0.37(3) 0.096(7) 0.108(9) 0.015(6) -0.020(11) 0.061(12)
C10 0.31(2) 0.194(17) 0.094(8) -0.035(9) -0.048(11) 0.073(17)
C11 0.197(13) 0.169(13) 0.249(19) -0.161(14) -0.059(13) 0.028(12)
C12 0.274(16) 0.043(4) 0.215(16) -0.022(6) 0.065(14) 0.007(6)
C13 0.290(17) 0.136(9) 0.083(7) 0.000(5) -0.031(8) 0.086(11)
C14 0.238(15) 0.141(10) 0.160(11) -0.052(9) 0.005(11) -0.038(11)
O1 0.0099(5) 0.0161(6) 0.0157(6) -0.0006(9) -0.0002(9) 0.0012(4)
O2 0.0109(10) 0.0335(10) 0.0213(9) 0.0137(8) -0.0029(6) -0.0015(7)
O3 0.0126(9) 0.0285(8) 0.0261(10) -0.0140(8) 0.0044(8) -0.0006(8)
O4 0.0136(9) 0.0302(9) 0.0211(9) 0.0138(7) -0.0033(7) -0.0028(8)
O5 0.0140(10) 0.0296(9) 0.0239(10) -0.0161(8) 0.0010(7) -0.0029(7)
V1 0.00715(13) 0.01396(15) 0.00954(14) -0.0002(2) 0.0000(2) 0.00049(9)

loop_
_atom_type_symbol
_atom_type_description
_atom_type_scat_dispersion_real
_atom_type_scat_dispersion_imag
_atom_type_scat_source
C C 0.0033 0.0016 'International Tables Vol C Tables 4.2.6.8 and 6.1.1.4'
O O 0.0106 0.0060 'International Tables Vol C Tables 4.2.6.8 and 6.1.1.4'
V V 0.3005 0.5294 'International Tables Vol C Tables 4.2.6.8 and 6.1.1.4'
H H 0.0000 0.0000 'International Tables Vol C Tables 4.2.6.8 and 6.1.1.4'

loop_
_geom_angle_atom_site_label_1
_geom_angle_atom_site_label_2
_geom_angle_atom_site_label_3
_geom_angle
_geom_angle_site_symmetry_1
_geom_angle_site_symmetry_3
O5 C1 O3 125.6(2) 3_755 2_674
O5 C1 C2 116.9(2) 3_755 .
O3 C1 C2 117.5(2) 2_674 .
C3 C2 C5 119.7(2) . .
C3 C2 C1 120.6(2) . .
C5 C2 C1 119.6(2) . .
C4 C3 C2 120.2(3) . .
C4 C3 H3 119.9 . .
C2 C3 H3 119.9 . .
C3 C4 C7 120.7(3) . .
C3 C4 H4 119.6 . .
C7 C4 H4 119.6 . .
C6 C5 C2 120.0(3) . .
C6 C5 H5 120.0 . .
C2 C5 H5 120.0 . .
C5 C6 C7 120.2(3) . .
C5 C6 H6 119.9 . .
C7 C6 H6 119.9 . .
C4 C7 C6 119.2(2) . .
C4 C7 C8 120.7(2) . .
C6 C7 C8 120.1(2) . .
O4 C8 O2 125.5(2) . 4_466
O4 C8 C7 117.7(2) . .
O2 C8 C7 116.8(2) 4_466 .
C10 C9 C14 120.0 . .
C10 C9 H9 120.0 . .
C14 C9 H9 120.0 . .
C11 C10 C9 120.0 . .
C11 C10 H10 120.0 . .
C9 C10 H10 120.0 . .
C10 C11 C12 120.0 . .
C10 C11 H11 120.0 . .
C12 C11 H11 120.0 . .
C13 C12 C11 120.0 . .
C13 C12 H12 120.0 . .
C11 C12 H12 120.0 . .
C12 C13 C14 120.0 . .
C12 C13 H13 120.0 . .
C14 C13 H13 120.0 . .
C13 C14 C9 120.0 . .
C13 C14 H14 120.0 . .
C9 C14 H14 120.0 . .
V1 O1 V1 129.12(7) . 4_566
C8 O2 V1 130.15(16) 4_566 .
C1 O3 V1 137.92(17) 2_675 .
C8 O4 V1 139.03(18) . .
C1 O5 V1 130.49(17) 3_745 .
O1 V1 O5 95.73(8) . .
O1 V1 O2 95.78(8) . .
O5 V1 O2 91.77(7) . .
O1 V1 O4 99.05(9) . .
O5 V1 O4 87.24(10) . .
O2 V1 O4 165.16(8) . .
O1 V1 O3 98.74(9) . .
O5 V1 O3 165.52(8) . .
O2 V1 O3 87.20(9) . .
O4 V1 O3 90.07(7) . .
O1 V1 O1 174.86(3) . 4_466
O5 V1 O1 80.59(7) . 4_466
O2 V1 O1 80.82(7) . 4_466
O4 V1 O1 84.41(8) . 4_466
O3 V1 O1 84.99(8) . 4_466

loop_
_geom_bond_atom_site_label_1
_geom_bond_atom_site_label_2
_geom_bond_distance
_geom_bond_site_symmetry_2
C1 O5 1.264(3) 3_755
C1 O3 1.264(3) 2_674
C1 C2 1.487(3) .
C2 C3 1.383(4) .
C2 C5 1.389(4) .
C3 C4 1.375(4) .
C3 H3 0.9300 .
C4 C7 1.384(4) .
C4 H4 0.9300 .
C5 C6 1.381(4) .
C5 H5 0.9300 .
C6 C7 1.393(4) .
C6 H6 0.9300 .
C7 C8 1.483(3) .
C8 O4 1.252(3) .
C8 O2 1.262(3) 4_466
C9 C10 1.3900 .
C9 C14 1.3900 .
C9 H9 0.9300 .
C10 C11 1.3900 .
C10 H10 0.9300 .
C11 C12 1.3900 .
C11 H11 0.9300 .
C12 C13 1.3900 .
C12 H12 0.9300 .
C13 C14 1.3900 .
C13 H13 0.9300 .
C14 H14 0.9300 .
O1 V1 1.6141(11) .
O1 V1 2.1600(11) 4_566
O2 C8 1.262(3) 4_566
O2 V1 1.9769(18) .
O3 C1 1.264(3) 2_675
O3 V1 1.9855(18) .
O4 V1 1.9851(18) .
O5 C1 1.264(3) 3_745
O5 V1 1.9749(19) .
V1 O1 2.1600(12) 4_466
